data_4302550
loop_
_publ_author_name
'Vadapalli Chandrasekhar'
'Tapas Senapati'
'E. Carolina Sa\~nudo'
'R. Cl\'erac'

_publ_contact_author_address
;Head, Department of Chemistry
Indian Institute of Technology Kanpur
Kanpur 208016
Uttarpradesh
India
;
_publ_contact_author_email vc@iitk.ac.in
_publ_contact_author_fax '+91-512-259 7436'
_publ_contact_author_name 'Prof. V. Chandrasekhar'
_publ_contact_author_phone '+91-512-259 7259'
_publ_section_title
;
Tri-, Tetra-, and Hexanuclear Copper(II) Phosphonates Containing N-Donor
Chelating Ligands: Synthesis, Structure, Magnetic Properties, and Nuclease
Activity
;
_journal_name_full 'Inorganic Chemistry'
_journal_page_first 6192
_journal_page_last 6204
_journal_paper_doi 10.1021/ic900522u
_journal_volume 48
_journal_year 2009
_chemical_formula_moiety 'C92 H92 Cl4 Cu6 N16 O39 P4'
_chemical_formula_sum 'C92 H92 Cl4 Cu6 N16 O39 P4'
_chemical_formula_weight 2692.74
_chemical_melting_point 285
_chemical_name_common copperphosphonate
_chemical_name_systematic
; 
 ? 
;
_space_group_IT_number 2
_symmetry_cell_setting triclinic
_symmetry_space_group_name_Hall '-P 1'
_symmetry_space_group_name_H-M 'P -1'
_atom_sites_solution_hydrogens geom
_atom_sites_solution_primary direct
_atom_sites_solution_secondary difmap
_audit_creation_method SHELXL-97
_cell_angle_alpha 93.134(5)
_cell_angle_beta 97.002(5)
_cell_angle_gamma 97.235(5)
_cell_formula_units_Z 2
_cell_length_a 12.979(5)
_cell_length_b 18.441(5)
_cell_length_c 23.548(5)
_cell_measurement_reflns_used 1744
_cell_measurement_temperature 293(2)
_cell_measurement_theta_max 20.17
_cell_measurement_theta_min 2.43
_cell_volume 5535(3)
_computing_cell_refinement 'Bruker SMART'
_computing_data_collection 'Bruker SMART'
_computing_data_reduction 'Bruker SAINT'
_computing_molecular_graphics 'Bruker SHELXTL'
_computing_publication_material 'Bruker SHELXTL'
_computing_structure_refinement 'Bruker SHELXTL'
_computing_structure_solution 'Bruker SHELXTL'
_diffrn_ambient_temperature 293(2)
_diffrn_measured_fraction_theta_full 0.982
_diffrn_measured_fraction_theta_max 0.982
_diffrn_measurement_device_type 'CCD area detector'
_diffrn_measurement_method 'omega scans'
_diffrn_radiation_monochromator graphite
_diffrn_radiation_source 'fine-focus sealed tube'
_diffrn_radiation_type MoK\a
_diffrn_radiation_wavelength 0.71069
_diffrn_reflns_av_R_equivalents 0.0717
_diffrn_reflns_av_sigmaI/netI 0.1785
_diffrn_reflns_limit_h_max 16
_diffrn_reflns_limit_h_min -14
_diffrn_reflns_limit_k_max 21
_diffrn_reflns_limit_k_min -22
_diffrn_reflns_limit_l_max 29
_diffrn_reflns_limit_l_min -20
_diffrn_reflns_number 31544
_diffrn_reflns_theta_full 26.00
_diffrn_reflns_theta_max 26.00
_diffrn_reflns_theta_min 2.07
_exptl_absorpt_coefficient_mu 1.378
_exptl_absorpt_correction_T_max 0.9293
_exptl_absorpt_correction_T_min 0.8791
_exptl_absorpt_correction_type empirical
_exptl_absorpt_process_details SADABS
_exptl_crystal_colour blue
_exptl_crystal_density_diffrn 1.616
_exptl_crystal_density_method 'not measured'
_exptl_crystal_description block
_exptl_crystal_F_000 2740
_exptl_crystal_size_max 0.10
_exptl_crystal_size_mid 0.06
_exptl_crystal_size_min 0.05
_refine_diff_density_max 1.401
_refine_diff_density_min -0.797
_refine_diff_density_rms 0.181
_refine_ls_extinction_method none
_refine_ls_goodness_of_fit_ref 0.949
_refine_ls_hydrogen_treatment constr
_refine_ls_matrix_type full
_refine_ls_number_parameters 1471
_refine_ls_number_reflns 21350
_refine_ls_number_restraints 92
_refine_ls_restrained_S_all 0.951
_refine_ls_R_factor_all 0.1621
_refine_ls_R_factor_gt 0.0841
_refine_ls_shift/su_max 0.001
_refine_ls_shift/su_mean 0.000
_refine_ls_structure_factor_coef Fsqd
_refine_ls_weighting_details 'calc w=1/[\s^2^(Fo^2^)+(0.1094P)^2^+0.0000P] where P=(Fo^2^+2Fc^2^)/3'
_refine_ls_weighting_scheme calc
_refine_ls_wR_factor_gt 0.1902
_refine_ls_wR_factor_ref 0.2464
_reflns_number_gt 10726
_reflns_number_total 21350
_reflns_threshold_expression >2sigma(I)
_cod_data_source_file ic900522u_si_001_5.cif
_cod_data_source_block Complex-6
_cod_depositor_comments
;
The following automatic conversions were performed:
'_symmetry_cell_setting' value 'Triclinic' changed to 'triclinic'
according to '/home/saulius/struct/CIF-dictionaries/cif_core.dic'
dictionary named 'cif_core.dic' version 2.4.1 from
2010-06-29.

'_refine_ls_hydrogen_treatment' value 'CONSTR' changed to
'constr' according to '/home/saulius/struct/CIF-dictionaries/cif_core.dic'
dictionary named 'cif_core.dic' version 2.4.1 from 2010-06-29.

Automatic conversion script
Id: cif_fix_enum 1527 2010-12-29 10:47:43Z saulius 
;
_cod_original_sg_symbol_H-M 'P -1 '
_cod_database_code 4302550

loop_
_symmetry_equiv_pos_as_xyz
'x, y, z'
'-x, -y, -z'

loop_
_atom_site_label
_atom_site_type_symbol
_atom_site_fract_x
_atom_site_fract_y
_atom_site_fract_z
_atom_site_U_iso_or_equiv
_atom_site_adp_type
_atom_site_occupancy
_atom_site_symmetry_multiplicity
_atom_site_calc_flag
_atom_site_refinement_flags
_atom_site_disorder_assembly
_atom_site_disorder_group
Cu1 Cu 0.48392(8) 0.36223(6) 0.45446(5) 0.0195(3) Uani 1 1 d . . .
Cu2 Cu 0.36526(8) 0.19817(6) 0.47549(5) 0.0210(3) Uani 1 1 d . . .
Cu3 Cu 0.12365(7) 0.36267(5) 0.51066(5) 0.0171(3) Uani 1 1 d . . .
Cu4 Cu 1.00504(8) 0.85667(5) 0.97983(5) 0.0173(3) Uani 1 1 d . . .
Cu5 Cu 0.87078(8) 0.70139(5) 1.01078(5) 0.0172(3) Uani 1 1 d . . .
Cu6 Cu 0.61933(7) 0.86139(5) 0.98180(5) 0.0163(3) Uani 1 1 d . . .
Cl1 Cl 0.22927(18) 0.54327(13) 0.77886(10) 0.0264(5) Uani 1 1 d . . .
Cl2 Cl 0.66742(19) 0.48456(13) 0.79229(12) 0.0360(6) Uani 1 1 d . . .
Cl3 Cl 0.24406(18) 0.95466(13) 0.25448(10) 0.0297(6) Uani 1 1 d . . .
Cl4 Cl 0.8364(2) 0.08682(18) 0.30822(12) 0.0531(8) Uani 1 1 d DU . .
P1 P 0.35678(17) 0.33580(14) 0.56100(10) 0.0226(6) Uani 1 1 d . . .
P2 P 0.25529(17) 0.32199(12) 0.40484(10) 0.0181(5) Uani 1 1 d . . .
P3 P 0.79335(17) 0.80411(12) 0.90873(10) 0.0173(5) Uani 1 1 d . . .
P4 P 0.83325(17) 0.85354(12) 1.06686(10) 0.0170(5) Uani 1 1 d . . .
O1 O 0.3374(5) 0.2547(3) 0.5409(3) 0.0307(16) Uani 1 1 d . . .
O2 O 0.4426(4) 0.3788(3) 0.5302(3) 0.0260(15) Uani 1 1 d . . .
O3 O 0.2579(4) 0.3720(3) 0.5567(3) 0.0225(14) Uani 1 1 d . . .
O4 O 0.1674(4) 0.3440(3) 0.4363(2) 0.0194(13) Uani 1 1 d . . .
O5 O 0.2868(4) 0.2476(3) 0.4177(3) 0.0243(15) Uani 1 1 d . . .
O6 O 0.3511(4) 0.3812(3) 0.4136(3) 0.0221(14) Uani 1 1 d . . .
O7 O 0.8920(4) 0.8622(3) 0.9192(2) 0.0188(13) Uani 1 1 d . . .
O8 O 0.8103(4) 0.7360(3) 0.9398(2) 0.0212(14) Uani 1 1 d . . .
O9 O 0.6947(4) 0.8366(3) 0.9199(2) 0.0155(13) Uani 1 1 d . . .
O10 O 0.9279(4) 0.8885(3) 1.0401(3) 0.0179(13) Uani 1 1 d . . .
O11 O 0.7325(4) 0.8831(3) 1.0450(2) 0.0176(13) Uani 1 1 d . . .
O12 O 0.8228(4) 0.7695(3) 1.0628(3) 0.0217(14) Uani 1 1 d . . .
O13 O 0.1937(6) 0.4791(4) 0.8081(3) 0.0404(18) Uani 1 1 d . . .
O14 O 0.3107(5) 0.5886(3) 0.8168(3) 0.0351(17) Uani 1 1 d . . .
O15 O 0.2685(5) 0.5200(3) 0.7287(3) 0.0320(16) Uani 1 1 d . . .
O16 O 0.1437(5) 0.5835(4) 0.7648(3) 0.0416(19) Uani 1 1 d . . .
O17 O 0.5969(7) 0.5326(4) 0.7731(5) 0.085(4) Uani 1 1 d . . .
O18 O 0.6193(6) 0.4263(4) 0.8218(3) 0.062(2) Uani 1 1 d . . .
O19 O 0.7543(5) 0.5241(4) 0.8295(3) 0.0440(19) Uani 1 1 d . . .
O20 O 0.7057(5) 0.4515(4) 0.7426(3) 0.0427(19) Uani 1 1 d . . .
O21 O 0.1461(5) 0.9459(4) 0.2168(3) 0.0364(17) Uani 1 1 d . . .
O22 O 0.2637(6) 0.8843(4) 0.2719(4) 0.059(2) Uani 1 1 d . . .
O23 O 0.3263(5) 0.9851(4) 0.2238(3) 0.047(2) Uani 1 1 d . . .
O24 O 0.2360(6) 1.0018(4) 0.3034(3) 0.047(2) Uani 1 1 d . . .
O25 O 0.7462(11) 0.0504(12) 0.2766(8) 0.027(11) Uani 0.50 1 d PDU A 1
O26 O 0.8946(19) 0.1280(12) 0.2722(9) 0.039(13) Uani 0.45 1 d PDU A 1
O25A O 0.7451(18) 0.0352(12) 0.2819(14) 0.037(8) Uani 0.50 1 d PDU A 2
O26A O 0.8968(18) 0.1065(12) 0.2614(9) 0.037(6) Uani 0.55 1 d PDU A 2
O27 O 0.8978(7) 0.0378(5) 0.3354(3) 0.039(3) Uani 1 1 d DU A .
O28 O 0.8122(11) 0.1328(7) 0.3515(4) 0.041(7) Uani 1 1 d DU A .
O29 O 0.5852(5) 0.4704(3) 0.4686(4) 0.027(3) Uani 1 1 d . . .
O30 O 1.1048(4) 0.9659(3) 0.9864(3) 0.0202(14) Uani 1 1 d . . .
O31 O 0.1503(4) 0.0004(3) 0.1021(3) 0.0257(15) Uani 1 1 d . . .
O32 O 0.1420(6) 0.7594(4) 0.3129(3) 0.049(2) Uani 1 1 d . . .
O33 O 0.9800(5) 0.9145(4) 0.2934(3) 0.0365(17) Uani 1 1 d . . .
O34 O 0.2350(5) 0.3313(4) 0.7890(3) 0.047(2) Uani 1 1 d . . .
O35 O 0.0737(5) 0.2398(4) 0.7153(3) 0.046(2) Uani 1 1 d . . .
O36 O 0.4505(6) 0.3071(5) 0.8173(3) 0.041(3) Uani 1 1 d . . .
O37 O 0.6747(7) 0.3046(5) 0.6995(4) 0.079(3) Uani 1 1 d . . .
O38 O 0.3413(5) 0.5250(4) 0.4159(5) 0.023(3) Uani 1 1 d . . .
O39 O 0.4468(9) 0.7957(5) 0.2372(5) 0.030(4) Uani 1 1 d . . .
N1 N 0.6066(5) 0.3099(4) 0.4838(3) 0.0215(17) Uani 1 1 d . . .
N2 N 0.5384(5) 0.3377(4) 0.3805(3) 0.0193(17) Uani 1 1 d . . .
N3 N 0.4752(5) 0.1499(4) 0.5255(3) 0.0226(18) Uani 1 1 d . . .
N4 N 0.4372(5) 0.1507(4) 0.4144(3) 0.0213(17) Uani 1 1 d . . .
N5 N 0.0575(5) 0.3985(4) 0.5786(3) 0.0198(17) Uani 1 1 d . . .
N6 N -0.0138(5) 0.3907(4) 0.4700(3) 0.0187(16) Uani 1 1 d . . .
N7 N 1.0874(5) 0.8121(4) 0.9243(3) 0.0184(17) Uani 1 1 d . . .
N8 N 1.1149(5) 0.8173(4) 1.0353(3) 0.0205(17) Uani 1 1 d . . .
N9 N 0.9601(5) 0.6424(4) 0.9665(3) 0.0178(16) Uani 1 1 d . . .
N10 N 0.9663(5) 0.6674(4) 1.0761(3) 0.0210(17) Uani 1 1 d . . .
N11 N 0.5212(5) 0.8991(4) 1.0325(3) 0.0181(16) Uani 1 1 d . . .
N12 N 0.4991(5) 0.8817(4) 0.9216(3) 0.0189(16) Uani 1 1 d . . .
N13 N 0.0641(5) 0.2452(4) 0.5187(3) 0.0194(17) Uani 1 1 d . . .
N14 N -0.2415(5) -0.1022(4) 0.5229(3) 0.0218(17) Uani 1 1 d . . .
N15 N 0.7453(5) 0.6059(4) 1.0105(3) 0.0230(18) Uani 1 1 d . . .
N16 N 0.4457(5) 0.2555(4) 1.0096(3) 0.0176(16) Uani 1 1 d . . .
C1 C 0.6389(7) 0.3034(4) 0.5403(4) 0.023(2) Uani 1 1 d . . .
H1 H 0.6023 0.3215 0.5684 0.028 Uiso 1 1 calc R . .
C2 C 0.7262(7) 0.2697(5) 0.5556(5) 0.032(3) Uani 1 1 d . . .
H2 H 0.7503 0.2667 0.5941 0.039 Uiso 1 1 calc R . .
C3 C 0.7773(6) 0.2407(5) 0.5141(4) 0.020(2) Uani 1 1 d . . .
H3 H 0.8359 0.2177 0.5245 0.024 Uiso 1 1 calc R . .
C4 C 0.7427(7) 0.2453(5) 0.4573(5) 0.030(2) Uani 1 1 d . . .
H4 H 0.7761 0.2244 0.4290 0.036 Uiso 1 1 calc R . .
C5 C 0.6561(6) 0.2820(4) 0.4425(4) 0.021(2) Uani 1 1 d . . .
C6 C 0.6168(6) 0.2969(4) 0.3833(4) 0.019(2) Uani 1 1 d . . .
C7 C 0.6584(7) 0.2741(5) 0.3356(4) 0.023(2) Uani 1 1 d . . .
H7 H 0.7094 0.2429 0.3384 0.028 Uiso 1 1 calc R . .
C8 C 0.6227(6) 0.2987(5) 0.2834(4) 0.025(2) Uani 1 1 d . . .
H8 H 0.6505 0.2849 0.2505 0.030 Uiso 1 1 calc R . .
C9 C 0.5456(7) 0.3436(5) 0.2803(4) 0.031(2) Uani 1 1 d . . .
H9 H 0.5225 0.3616 0.2456 0.037 Uiso 1 1 calc R . .
C10 C 0.5038(7) 0.3615(5) 0.3280(4) 0.025(2) Uani 1 1 d . . .
H10 H 0.4502 0.3907 0.3253 0.030 Uiso 1 1 calc R . .
C11 C 0.4893(7) 0.1547(5) 0.5824(4) 0.026(2) Uani 1 1 d . . .
H11 H 0.4484 0.1827 0.6020 0.031 Uiso 1 1 calc R . .
C12 C 0.5632(7) 0.1191(5) 0.6134(4) 0.030(2) Uani 1 1 d . . .
H12 H 0.5716 0.1230 0.6533 0.036 Uiso 1 1 calc R . .
C13 C 0.6228(7) 0.0787(5) 0.5846(5) 0.034(3) Uani 1 1 d . . .
H13 H 0.6720 0.0540 0.6047 0.040 Uiso 1 1 calc R . .
C14 C 0.6104(7) 0.0740(5) 0.5248(5) 0.030(2) Uani 1 1 d . . .
H14 H 0.6519 0.0469 0.5048 0.036 Uiso 1 1 calc R . .
C15 C 0.5361(6) 0.1101(4) 0.4957(4) 0.018(2) Uani 1 1 d . . .
C16 C 0.5127(6) 0.1098(5) 0.4323(4) 0.020(2) Uani 1 1 d . . .
C17 C 0.5636(7) 0.0729(5) 0.3947(4) 0.031(2) Uani 1 1 d . . .
H17 H 0.6170 0.0467 0.4084 0.037 Uiso 1 1 calc R . .
C18 C 0.5350(8) 0.0747(5) 0.3361(5) 0.036(3) Uani 1 1 d . . .
H18 H 0.5691 0.0501 0.3101 0.043 Uiso 1 1 calc R . .
C19 C 0.4545(7) 0.1141(5) 0.3169(4) 0.030(2) Uani 1 1 d . . .
H19 H 0.4317 0.1152 0.2780 0.036 Uiso 1 1 calc R . .
C20 C 0.4097(6) 0.1516(5) 0.3581(4) 0.023(2) Uani 1 1 d . . .
H20 H 0.3570 0.1790 0.3456 0.028 Uiso 1 1 calc R . .
C21 C 0.0959(7) 0.3989(4) 0.6340(4) 0.021(2) Uani 1 1 d . . .
H21 H 0.1626 0.3858 0.6426 0.025 Uiso 1 1 calc R . .
C22 C 0.0444(6) 0.4172(4) 0.6784(4) 0.020(2) Uani 1 1 d . . .
H22 H 0.0746 0.4166 0.7163 0.024 Uiso 1 1 calc R . .
C23 C -0.0559(7) 0.4371(5) 0.6651(4) 0.028(2) Uani 1 1 d . . .
H23 H -0.0938 0.4496 0.6944 0.033 Uiso 1 1 calc R . .
C24 C -0.0979(7) 0.4381(5) 0.6094(4) 0.025(2) Uani 1 1 d . . .
H24 H -0.1641 0.4518 0.6002 0.030 Uiso 1 1 calc R . .
C25 C -0.0399(6) 0.4181(4) 0.5663(4) 0.0179(19) Uani 1 1 d . . .
C26 C -0.0764(6) 0.4178(4) 0.5044(4) 0.0150(19) Uani 1 1 d . . .
C27 C -0.1674(6) 0.4436(5) 0.4808(4) 0.023(2) Uani 1 1 d . . .
H27 H -0.2097 0.4634 0.5051 0.028 Uiso 1 1 calc R . .
C28 C -0.1956(6) 0.4407(5) 0.4235(4) 0.022(2) Uani 1 1 d . . .
H28 H -0.2576 0.4567 0.4083 0.027 Uiso 1 1 calc R . .
C29 C -0.1292(6) 0.4128(5) 0.3875(4) 0.023(2) Uani 1 1 d . . .
H29A H -0.1453 0.4110 0.3478 0.028 Uiso 1 1 calc R . .
C30 C -0.0390(6) 0.3880(5) 0.4126(4) 0.020(2) Uani 1 1 d . . .
H30A H 0.0053 0.3690 0.3892 0.024 Uiso 1 1 calc R . .
C31 C 0.0485(7) 0.2159(5) 0.5687(4) 0.022(2) Uani 1 1 d . . .
H31 H 0.0744 0.2442 0.6025 0.026 Uiso 1 1 calc R . .
C32 C -0.0038(7) 0.1457(5) 0.5731(4) 0.024(2) Uani 1 1 d . . .
H32 H -0.0107 0.1277 0.6088 0.028 Uiso 1 1 calc R . .
C33 C -0.0460(6) 0.1029(5) 0.5221(4) 0.019(2) Uani 1 1 d . . .
C34 C -0.0270(6) 0.1323(5) 0.4689(4) 0.020(2) Uani 1 1 d . . .
H34 H -0.0499 0.1054 0.4341 0.024 Uiso 1 1 calc R . .
C35 C 0.0273(6) 0.2026(4) 0.4712(4) 0.019(2) Uani 1 1 d . . .
H35 H 0.0389 0.2216 0.4364 0.023 Uiso 1 1 calc R . .
C36 C -0.1097(6) 0.0317(4) 0.5226(4) 0.0142(18) Uani 1 1 d . . .
C37 C -0.1589(6) -0.0087(4) 0.4728(4) 0.019(2) Uani 1 1 d . . .
H37 H -0.1492 0.0093 0.4374 0.022 Uiso 1 1 calc R . .
C38 C -0.2207(6) -0.0738(5) 0.4743(4) 0.019(2) Uani 1 1 d . . .
H38 H -0.2496 -0.0995 0.4397 0.023 Uiso 1 1 calc R . .
C39 C -0.1940(6) -0.0646(4) 0.5709(4) 0.020(2) Uani 1 1 d . . .
H39 H -0.2072 -0.0839 0.6053 0.024 Uiso 1 1 calc R . .
C40 C -0.1287(6) -0.0011(5) 0.5742(4) 0.019(2) Uani 1 1 d . . .
H40 H -0.0967 0.0207 0.6096 0.023 Uiso 1 1 calc R . .
C41 C 0.2037(7) 0.3117(5) 0.3295(4) 0.029(2) Uani 1 1 d . . .
H41 H 0.2595 0.2954 0.3094 0.035 Uiso 1 1 calc R . .
C42 C 0.1817(8) 0.3848(6) 0.3052(4) 0.039(3) Uani 1 1 d . . .
H42A H 0.1656 0.3780 0.2643 0.058 Uiso 1 1 calc R . .
H42B H 0.2425 0.4207 0.3151 0.058 Uiso 1 1 calc R . .
H42C H 0.1234 0.4013 0.3212 0.058 Uiso 1 1 calc R . .
C43 C 0.1122(7) 0.2531(6) 0.3158(4) 0.037(3) Uani 1 1 d . . .
H43A H 0.0590 0.2624 0.3392 0.056 Uiso 1 1 calc R . .
H43B H 0.1341 0.2064 0.3233 0.056 Uiso 1 1 calc R . .
H43C H 0.0845 0.2529 0.2761 0.056 Uiso 1 1 calc R . .
C44 C 0.4094(8) 0.3420(8) 0.6356(5) 0.026(4) Uani 1 1 d . . .
H44 H 0.4780 0.3247 0.6369 0.072 Uiso 1 1 calc R . .
C45 C 0.3387(9) 0.2828(8) 0.6661(5) 0.033(4) Uani 1 1 d . . .
H45A H 0.3813 0.2640 0.6967 0.087 Uiso 1 1 calc R . .
H45B H 0.3078 0.2433 0.6386 0.087 Uiso 1 1 calc R . .
H45C H 0.2843 0.3054 0.6815 0.087 Uiso 1 1 calc R . .
C46 C 0.4309(10) 0.4199(9) 0.6616(5) 0.031(6) Uani 1 1 d . . .
H46A H 0.3795 0.4280 0.6865 0.051 Uiso 1 1 calc R . .
H46B H 0.4273 0.4530 0.6316 0.051 Uiso 1 1 calc R . .
H46C H 0.4994 0.4281 0.6832 0.051 Uiso 1 1 calc R . .
C47 C 1.0687(7) 0.8108(5) 0.8667(4) 0.023(2) Uani 1 1 d . . .
H47 H 1.0180 0.8379 0.8509 0.027 Uiso 1 1 calc R . .
C48 C 1.1200(7) 0.7716(5) 0.8290(4) 0.026(2) Uani 1 1 d . . .
H48 H 1.1034 0.7719 0.7895 0.031 Uiso 1 1 calc R . .
C49 C 1.1968(7) 0.7324(5) 0.8529(5) 0.034(3) Uani 1 1 d . . .
H49 H 1.2321 0.7049 0.8294 0.041 Uiso 1 1 calc R . .
C50 C 1.2203(7) 0.7345(5) 0.9118(5) 0.028(2) Uani 1 1 d . . .
H50 H 1.2737 0.7098 0.9280 0.034 Uiso 1 1 calc R . .
C51 C 1.1644(6) 0.7735(5) 0.9473(4) 0.0187(19) Uiso 1 1 d . . .
C52 C 1.1833(6) 0.7814(4) 1.0086(4) 0.020(2) Uani 1 1 d . . .
C53 C 1.2641(7) 0.7524(5) 1.0410(4) 0.028(2) Uani 1 1 d . . .
H53 H 1.3109 0.7277 1.0231 0.034 Uiso 1 1 calc R . .
C54 C 1.2733(7) 0.7614(5) 1.1016(4) 0.028(2) Uani 1 1 d . . .
H54 H 1.3252 0.7416 1.1242 0.034 Uiso 1 1 calc R . .
C55 C 1.2041(7) 0.7999(5) 1.1268(5) 0.032(2) Uani 1 1 d . . .
H55 H 1.2089 0.8073 1.1665 0.039 Uiso 1 1 calc R . .
C56 C 1.1275(7) 0.8273(5) 1.0913(4) 0.023(2) Uani 1 1 d . . .
H56 H 1.0822 0.8544 1.1082 0.028 Uiso 1 1 calc R . .
C57 C 0.9512(6) 0.6296(4) 0.9095(4) 0.020(2) Uani 1 1 d . . .
H57 H 0.9000 0.6504 0.8872 0.024 Uiso 1 1 calc R . .
C58 C 1.0136(7) 0.5872(5) 0.8815(4) 0.025(2) Uani 1 1 d . . .
H58 H 1.0055 0.5808 0.8417 0.030 Uiso 1 1 calc R . .
C59 C 1.0877(7) 0.5549(5) 0.9144(4) 0.031(2) Uani 1 1 d . . .
H59 H 1.1309 0.5262 0.8972 0.037 Uiso 1 1 calc R . .
C60 C 1.0968(7) 0.5660(5) 0.9743(4) 0.024(2) Uani 1 1 d . . .
H60 H 1.1451 0.5438 0.9974 0.029 Uiso 1 1 calc R . .
C61 C 1.0329(7) 0.6107(5) 0.9988(4) 0.026(2) Uani 1 1 d . . .
C62 C 1.0369(6) 0.6243(5) 1.0610(4) 0.020(2) Uani 1 1 d . . .
C63 C 1.1039(7) 0.5969(5) 1.1023(4) 0.026(2) Uani 1 1 d . . .
H63 H 1.1539 0.5686 1.0917 0.031 Uiso 1 1 calc R . .
C64 C 1.0952(7) 0.6125(6) 1.1609(4) 0.033(2) Uani 1 1 d . . .
H64 H 1.1374 0.5930 1.1894 0.039 Uiso 1 1 calc R . .
C65 C 1.0238(7) 0.6566(5) 1.1750(4) 0.027(2) Uani 1 1 d . . .
H65 H 1.0184 0.6688 1.2132 0.032 Uiso 1 1 calc R . .
C66 C 0.9601(7) 0.6830(5) 1.1319(4) 0.024(2) Uani 1 1 d . . .
H66 H 0.9110 0.7125 1.1418 0.029 Uiso 1 1 calc R . .
C67 C 0.4944(6) 0.8718(5) 0.8649(4) 0.020(2) Uani 1 1 d . . .
H67 H 0.5515 0.8556 0.8503 0.024 Uiso 1 1 calc R . .
C68 C 0.4098(7) 0.8841(5) 0.8260(4) 0.029(2) Uani 1 1 d . . .
H68 H 0.4087 0.8755 0.7867 0.035 Uiso 1 1 calc R . .
C69 C 0.3263(6) 0.9101(5) 0.8496(4) 0.023(2) Uani 1 1 d . . .
H69 H 0.2670 0.9183 0.8257 0.027 Uiso 1 1 calc R . .
C70 C 0.3317(6) 0.9235(5) 0.9079(4) 0.020(2) Uani 1 1 d . . .
H70 H 0.2777 0.9430 0.9234 0.024 Uiso 1 1 calc R . .
C71 C 0.4175(6) 0.9080(5) 0.9432(4) 0.019(2) Uani 1 1 d . . .
C72 C 0.4297(6) 0.9192(4) 1.0068(4) 0.023(2) Uani 1 1 d . . .
C73 C 0.3576(6) 0.9468(4) 1.0369(4) 0.021(2) Uani 1 1 d . . .
H73 H 0.2968 0.9605 1.0178 0.025 Uiso 1 1 calc R . .
C74 C 0.3770(7) 0.9542(5) 1.0968(4) 0.026(2) Uani 1 1 d . . .
H74 H 0.3303 0.9738 1.1183 0.031 Uiso 1 1 calc R . .
C75 C 0.4676(7) 0.9316(5) 1.1233(4) 0.030(2) Uani 1 1 d . . .
H75 H 0.4814 0.9338 1.1631 0.036 Uiso 1 1 calc R . .
C76 C 0.5371(7) 0.9056(5) 1.0899(4) 0.024(2) Uani 1 1 d . . .
H76 H 0.5985 0.8919 1.1082 0.029 Uiso 1 1 calc R . .
C77 C 0.7072(6) 0.5677(5) 0.9619(4) 0.022(2) Uani 1 1 d . . .
H77 H 0.7229 0.5865 0.9276 0.027 Uiso 1 1 calc R . .
C78 C 0.6443(7) 0.5000(5) 0.9595(4) 0.026(2) Uani 1 1 d . . .
H78 H 0.6189 0.4752 0.9242 0.031 Uiso 1 1 calc R . .
C79 C 0.6196(6) 0.4698(4) 1.0095(4) 0.0174(19) Uani 1 1 d . . .
C80 C 0.6588(6) 0.5119(4) 1.0612(4) 0.0180(19) Uani 1 1 d . . .
H80 H 0.6442 0.4946 1.0961 0.022 Uiso 1 1 calc R . .
C81 C 0.7189(6) 0.5792(5) 1.0598(4) 0.022(2) Uani 1 1 d . . .
H81 H 0.7420 0.6070 1.0942 0.026 Uiso 1 1 calc R . .
C82 C 0.5564(6) 0.3971(4) 1.0095(4) 0.0155(19) Uani 1 1 d . . .
C83 C 0.5136(6) 0.3558(5) 0.9600(4) 0.019(2) Uani 1 1 d . . .
H83 H 0.5211 0.3750 0.9248 0.023 Uiso 1 1 calc R . .
C84 C 0.4594(6) 0.2861(4) 0.9614(4) 0.019(2) Uani 1 1 d . . .
H84 H 0.4317 0.2601 0.9268 0.023 Uiso 1 1 calc R . .
C85 C 0.4835(6) 0.2948(4) 1.0587(4) 0.019(2) Uani 1 1 d . . .
H85 H 0.4720 0.2748 1.0932 0.023 Uiso 1 1 calc R . .
C86 C 0.5402(6) 0.3654(5) 1.0603(4) 0.020(2) Uani 1 1 d . . .
H86 H 0.5668 0.3906 1.0953 0.025 Uiso 1 1 calc R . .
C87 C 0.7766(6) 0.7771(5) 0.8326(4) 0.023(2) Uani 1 1 d . . .
H87 H 0.8391 0.7555 0.8247 0.027 Uiso 1 1 calc R . .
C88 C 0.6825(6) 0.7181(5) 0.8159(4) 0.025(2) Uani 1 1 d . . .
H88A H 0.6190 0.7397 0.8162 0.038 Uiso 1 1 calc R . .
H88B H 0.6840 0.6808 0.8428 0.038 Uiso 1 1 calc R . .
H88C H 0.6853 0.6966 0.7782 0.038 Uiso 1 1 calc R . .
C89 C 0.7700(7) 0.8414(5) 0.7967(4) 0.027(2) Uani 1 1 d . . .
H89A H 0.7559 0.8245 0.7569 0.041 Uiso 1 1 calc R . .
H89B H 0.8352 0.8735 0.8034 0.041 Uiso 1 1 calc R . .
H89C H 0.7146 0.8676 0.8068 0.041 Uiso 1 1 calc R . .
C90 C 0.8622(6) 0.8834(5) 1.1420(4) 0.0176(19) Uani 1 1 d . . .
H90 H 0.9264 0.8637 1.1562 0.021 Uiso 1 1 calc R . .
C91 C 0.7774(7) 0.8515(6) 1.1777(4) 0.043(3) Uani 1 1 d . . .
H91A H 0.8013 0.8631 1.2178 0.064 Uiso 1 1 calc R . .
H91B H 0.7640 0.7993 1.1702 0.064 Uiso 1 1 calc R . .
H91C H 0.7141 0.8724 1.1675 0.064 Uiso 1 1 calc R . .
C92 C 0.8866(8) 0.9673(5) 1.1526(4) 0.038(3) Uani 1 1 d . . .
H92A H 0.8244 0.9891 1.1417 0.057 Uiso 1 1 calc R . .
H92B H 0.9401 0.9853 1.1302 0.057 Uiso 1 1 calc R . .
H92C H 0.9106 0.9798 1.1926 0.057 Uiso 1 1 calc R . .

loop_
_atom_site_aniso_label
_atom_site_aniso_U_11
_atom_site_aniso_U_22
_atom_site_aniso_U_33
_atom_site_aniso_U_23
_atom_site_aniso_U_13
_atom_site_aniso_U_12
Cu1 0.0105(5) 0.0186(6) 0.0293(7) -0.0001(5) 0.0025(5) 0.0025(4)
Cu2 0.0147(6) 0.0169(6) 0.0316(7) 0.0043(5) 0.0017(5) 0.0036(4)
Cu3 0.0120(5) 0.0175(6) 0.0223(6) 0.0010(5) 0.0034(4) 0.0030(4)
Cu4 0.0107(5) 0.0180(6) 0.0237(6) 0.0027(5) 0.0022(4) 0.0032(4)
Cu5 0.0146(5) 0.0168(6) 0.0206(6) 0.0042(5) 0.0007(4) 0.0038(4)
Cu6 0.0109(5) 0.0179(6) 0.0207(6) 0.0025(5) 0.0026(4) 0.0035(4)
Cl1 0.0296(13) 0.0284(13) 0.0206(13) 0.0006(11) 0.0037(10) 0.0010(10)
Cl2 0.0299(14) 0.0299(14) 0.0446(17) -0.0049(13) -0.0074(12) 0.0053(11)
Cl3 0.0299(13) 0.0333(14) 0.0260(14) 0.0041(11) 0.0014(11) 0.0058(11)
Cl4 0.0555(19) 0.078(2) 0.0293(16) 0.0010(15) -0.0080(13) 0.0358(17)
P1 0.0143(12) 0.0341(14) 0.0202(13) -0.0022(12) 0.0016(10) 0.0086(10)
P2 0.0178(12) 0.0168(12) 0.0210(13) 0.0031(10) 0.0057(10) 0.0038(9)
P3 0.0155(12) 0.0184(12) 0.0188(13) 0.0023(10) 0.0031(9) 0.0045(9)
P4 0.0140(11) 0.0168(12) 0.0197(13) 0.0010(10) 0.0014(9) 0.0011(9)
O1 0.031(4) 0.034(4) 0.030(4) 0.005(3) 0.004(3) 0.012(3)
O2 0.018(3) 0.024(3) 0.035(4) -0.009(3) -0.002(3) 0.009(3)
O3 0.014(3) 0.026(3) 0.028(4) -0.004(3) 0.006(3) 0.005(3)
O4 0.015(3) 0.023(3) 0.020(3) 0.000(3) 0.005(3) 0.003(2)
O5 0.024(3) 0.024(3) 0.025(4) 0.009(3) -0.003(3) 0.006(3)
O6 0.020(3) 0.016(3) 0.031(4) 0.005(3) -0.001(3) 0.007(3)
O7 0.018(3) 0.023(3) 0.016(3) -0.001(3) 0.000(3) 0.007(3)
O8 0.022(3) 0.023(3) 0.019(3) 0.004(3) 0.000(3) 0.004(3)
O9 0.012(3) 0.019(3) 0.016(3) 0.001(3) 0.002(2) 0.004(2)
O10 0.013(3) 0.016(3) 0.025(4) 0.000(3) 0.003(3) 0.000(2)
O11 0.009(3) 0.022(3) 0.022(3) 0.001(3) 0.001(2) 0.003(2)
O12 0.021(3) 0.025(3) 0.019(3) -0.002(3) 0.005(3) 0.004(3)
O13 0.058(5) 0.033(4) 0.029(4) 0.009(3) 0.010(4) -0.006(4)
O14 0.038(4) 0.032(4) 0.031(4) -0.003(3) -0.004(3) 0.002(3)
O15 0.036(4) 0.034(4) 0.026(4) -0.004(3) 0.007(3) 0.002(3)
O16 0.035(4) 0.047(4) 0.044(5) 0.000(4) 0.000(4) 0.018(3)
O17 0.066(6) 0.042(5) 0.134(9) -0.026(6) -0.057(6) 0.031(4)
O18 0.079(6) 0.054(5) 0.044(5) 0.004(4) 0.014(5) -0.029(5)
O19 0.034(4) 0.046(5) 0.047(5) -0.004(4) -0.014(4) 0.008(3)
O20 0.051(5) 0.038(4) 0.042(5) 0.003(4) 0.017(4) 0.006(4)
O21 0.028(4) 0.048(4) 0.030(4) 0.005(4) -0.005(3) 0.002(3)
O22 0.054(5) 0.043(5) 0.072(6) 0.023(5) -0.025(4) 0.003(4)
O23 0.035(4) 0.069(5) 0.037(5) 0.001(4) 0.010(4) 0.003(4)
O24 0.046(5) 0.060(5) 0.034(5) -0.008(4) 0.007(4) 0.011(4)
O25 0.023(9) 0.037(3) 0.019(11) -0.009(14) -0.001(7) 0.005(7)
O26 0.052(7) 0.038(7) 0.021(7) 0.009(6) -0.012(6) -0.003(6)
O25A 0.052(5) 0.031(5) 0.025(5) 0.011(4) -0.005(4) -0.002(4)
O26A 0.043(15) 0.035(10) 0.027(10) 0.000(8) -0.002(9) -0.006(10)
O27 0.049(7) 0.034(6) 0.028(5) -0.004(4) -0.009(5) 0.004(6)
O28 0.055(8) 0.039(8) 0.023(8) -0.009(7) -0.004(7) 0.003(7)
O29 0.020(4) 0.021(4) 0.038(8) -0.003(5) 0.008(5) -0.002(3)
O30 0.014(3) 0.020(3) 0.027(4) 0.005(3) 0.005(3) 0.002(2)
O31 0.024(3) 0.018(3) 0.035(4) 0.005(3) 0.004(3) 0.002(3)
O32 0.052(5) 0.041(4) 0.053(5) 0.012(4) -0.010(4) 0.014(4)
O33 0.035(4) 0.040(4) 0.029(4) 0.011(3) -0.006(3) -0.006(3)
O34 0.039(4) 0.048(5) 0.053(5) -0.002(4) 0.020(4) -0.005(4)
O35 0.043(5) 0.041(4) 0.050(5) 0.003(4) -0.010(4) 0.005(4)
O36 0.061(6) 0.030(7) 0.029(5) 0.008(5) -0.002(4) -0.001(5)
O37 0.059(6) 0.077(6) 0.097(8) -0.028(6) 0.028(5) -0.004(5)
O38 0.029(4) 0.023(4) 0.019(10) 0.010(5) 0.008(5) 0.002(3)
O39 0.028(9) 0.036(7) 0.024(10) 0.005(7) -0.009(8) 0.004(7)
N1 0.022(4) 0.024(4) 0.018(4) 0.003(4) 0.002(3) 0.003(3)
N2 0.010(4) 0.018(4) 0.032(5) 0.005(4) 0.005(3) 0.003(3)
N3 0.012(4) 0.016(4) 0.037(5) 0.002(4) -0.006(3) 0.000(3)
N4 0.018(4) 0.020(4) 0.024(5) 0.003(4) 0.000(3) -0.002(3)
N5 0.017(4) 0.016(4) 0.027(5) 0.002(3) 0.008(3) 0.000(3)
N6 0.017(4) 0.013(4) 0.026(4) 0.000(3) 0.003(3) 0.000(3)
N7 0.011(4) 0.014(4) 0.028(5) 0.003(3) -0.006(3) 0.000(3)
N8 0.018(4) 0.020(4) 0.025(5) 0.005(4) 0.009(3) 0.001(3)
N9 0.017(4) 0.017(4) 0.021(4) 0.008(3) 0.003(3) 0.006(3)
N10 0.012(4) 0.019(4) 0.031(5) 0.003(4) -0.005(3) 0.001(3)
N11 0.017(4) 0.010(4) 0.026(5) 0.000(3) 0.002(3) -0.002(3)
N12 0.018(4) 0.023(4) 0.019(4) 0.005(3) 0.002(3) 0.011(3)
N13 0.016(4) 0.021(4) 0.024(4) 0.009(4) 0.010(3) 0.003(3)
N14 0.013(4) 0.020(4) 0.034(5) 0.005(4) 0.009(3) 0.002(3)
N15 0.016(4) 0.018(4) 0.037(5) 0.008(4) 0.002(4) 0.008(3)
N16 0.011(4) 0.024(4) 0.020(4) 0.008(3) -0.001(3) 0.012(3)
C1 0.023(5) 0.013(5) 0.036(6) 0.006(4) 0.012(4) 0.000(4)
C2 0.033(6) 0.012(5) 0.049(7) 0.010(5) -0.009(5) 0.004(4)
C3 0.008(4) 0.020(5) 0.034(6) 0.002(4) 0.006(4) 0.001(3)
C4 0.024(5) 0.020(5) 0.048(7) 0.001(5) 0.006(5) 0.006(4)
C5 0.015(5) 0.008(4) 0.037(6) -0.005(4) 0.007(4) -0.005(3)
C6 0.008(4) 0.018(5) 0.031(6) 0.004(4) 0.006(4) -0.004(3)
C7 0.024(5) 0.017(5) 0.032(6) 0.011(4) 0.011(4) 0.004(4)
C8 0.014(5) 0.028(5) 0.033(6) -0.002(5) 0.005(4) 0.002(4)
C9 0.026(5) 0.032(6) 0.032(6) 0.009(5) -0.001(5) -0.001(4)
C10 0.022(5) 0.031(6) 0.022(5) 0.011(5) -0.001(4) 0.002(4)
C11 0.028(5) 0.017(5) 0.029(6) -0.016(4) 0.004(4) -0.002(4)
C12 0.024(5) 0.034(6) 0.033(6) 0.008(5) 0.004(5) 0.005(4)
C13 0.024(5) 0.032(6) 0.045(7) 0.016(5) 0.003(5) 0.000(4)
C14 0.019(5) 0.031(6) 0.044(7) 0.009(5) 0.002(5) 0.015(4)
C15 0.014(4) 0.010(4) 0.031(6) 0.003(4) 0.008(4) 0.001(3)
C16 0.014(5) 0.020(5) 0.025(5) -0.002(4) 0.001(4) -0.004(4)
C17 0.023(5) 0.035(6) 0.038(7) 0.005(5) 0.014(5) 0.007(4)
C18 0.038(6) 0.032(6) 0.038(7) -0.004(5) 0.011(5) 0.002(5)
C19 0.024(5) 0.032(6) 0.030(6) -0.006(5) 0.000(4) -0.004(4)
C20 0.013(4) 0.022(5) 0.037(6) 0.010(5) 0.003(4) 0.003(4)
C21 0.023(5) 0.011(4) 0.028(6) -0.004(4) 0.002(4) 0.003(4)
C22 0.025(5) 0.010(4) 0.026(5) 0.003(4) 0.004(4) 0.006(4)
C23 0.039(6) 0.018(5) 0.030(6) 0.002(4) 0.016(5) 0.007(4)
C24 0.017(5) 0.036(6) 0.024(5) 0.004(5) 0.013(4) 0.003(4)
C25 0.016(4) 0.013(4) 0.026(5) 0.004(4) 0.004(4) 0.005(4)
C26 0.005(4) 0.013(4) 0.027(5) 0.003(4) 0.005(4) -0.002(3)
C27 0.012(4) 0.020(5) 0.036(6) 0.000(5) 0.009(4) -0.005(4)
C28 0.012(4) 0.021(5) 0.034(6) 0.000(4) 0.003(4) 0.000(4)
C29 0.010(4) 0.025(5) 0.032(6) 0.006(4) 0.002(4) -0.007(4)
C30 0.018(5) 0.023(5) 0.022(5) 0.006(4) 0.014(4) 0.003(4)
C31 0.024(5) 0.020(5) 0.022(5) -0.004(4) 0.000(4) 0.007(4)
C32 0.027(5) 0.023(5) 0.019(5) 0.005(4) 0.004(4) -0.005(4)
C33 0.012(4) 0.025(5) 0.026(5) 0.009(4) 0.007(4) 0.012(4)
C34 0.006(4) 0.024(5) 0.029(5) 0.004(4) 0.004(4) 0.000(4)
C35 0.022(5) 0.014(5) 0.021(5) 0.005(4) -0.001(4) 0.003(4)
C36 0.017(4) 0.007(4) 0.022(5) 0.006(4) 0.009(4) 0.006(3)
C37 0.018(5) 0.013(4) 0.026(5) -0.004(4) 0.010(4) 0.003(4)
C38 0.014(4) 0.020(5) 0.025(5) 0.001(4) 0.005(4) 0.006(4)
C39 0.018(5) 0.017(5) 0.028(6) 0.012(4) 0.007(4) 0.004(4)
C40 0.013(4) 0.021(5) 0.023(5) -0.002(4) 0.003(4) -0.002(4)
C41 0.017(5) 0.049(6) 0.024(6) 0.003(5) 0.004(4) 0.015(4)
C42 0.030(6) 0.066(8) 0.027(6) 0.023(6) 0.008(5) 0.023(5)
C43 0.021(5) 0.066(8) 0.024(6) -0.008(6) -0.003(4) 0.012(5)
C44 0.020(6) 0.030(13) 0.027(7) 0.001(8) -0.001(5) 0.008(7)
C45 0.045(9) 0.030(13) 0.022(7) 0.011(8) -0.010(6) 0.004(9)
C46 0.048(8) 0.024(17) 0.018(8) -0.008(10) -0.005(6) 0.002(9)
C47 0.020(5) 0.020(5) 0.028(6) 0.000(4) 0.011(4) -0.004(4)
C48 0.027(5) 0.030(5) 0.021(5) 0.001(4) 0.015(4) -0.008(4)
C49 0.046(6) 0.032(6) 0.026(7) 0.007(5) 0.014(5) 0.001(5)
C50 0.020(5) 0.023(5) 0.047(7) 0.011(5) 0.017(5) 0.001(4)
C52 0.008(4) 0.008(4) 0.043(6) -0.006(4) 0.005(4) -0.001(3)
C53 0.017(5) 0.023(5) 0.046(7) 0.006(5) 0.006(4) 0.004(4)
C54 0.017(5) 0.030(6) 0.039(7) 0.012(5) 0.003(4) 0.005(4)
C55 0.030(6) 0.024(5) 0.038(6) -0.002(5) -0.011(5) 0.000(4)
C56 0.019(5) 0.024(5) 0.026(6) 0.001(4) 0.000(4) 0.005(4)
C57 0.020(5) 0.015(5) 0.025(5) 0.006(4) 0.001(4) 0.004(4)
C58 0.023(5) 0.031(5) 0.019(5) -0.001(4) 0.005(4) -0.007(4)
C59 0.024(5) 0.033(6) 0.041(7) 0.015(5) 0.015(5) 0.014(4)
C60 0.015(5) 0.026(5) 0.033(6) 0.008(5) 0.007(4) 0.000(4)
C61 0.019(5) 0.018(5) 0.039(6) 0.001(5) 0.008(4) -0.005(4)
C62 0.012(4) 0.022(5) 0.024(5) 0.010(4) -0.004(4) -0.001(4)
C63 0.021(5) 0.030(5) 0.026(6) 0.007(5) 0.004(4) 0.001(4)
C64 0.025(5) 0.049(7) 0.026(6) 0.015(5) -0.004(4) 0.014(5)
C65 0.034(6) 0.030(6) 0.019(5) 0.012(4) 0.006(4) 0.007(4)
C66 0.026(5) 0.025(5) 0.024(6) 0.006(4) 0.012(4) 0.002(4)
C67 0.015(5) 0.026(5) 0.020(5) 0.001(4) 0.005(4) 0.001(4)
C68 0.031(6) 0.029(5) 0.026(6) 0.000(5) -0.001(4) 0.007(4)
C69 0.013(4) 0.033(5) 0.021(5) -0.010(4) 0.003(4) 0.000(4)
C70 0.010(4) 0.027(5) 0.023(5) 0.007(4) -0.002(4) 0.000(4)
C71 0.014(5) 0.020(5) 0.024(5) 0.002(4) 0.003(4) -0.002(4)
C72 0.015(5) 0.006(4) 0.047(7) 0.007(4) 0.007(4) -0.002(3)
C73 0.016(5) 0.019(5) 0.028(6) 0.012(4) 0.006(4) 0.006(4)
C74 0.023(5) 0.024(5) 0.033(6) 0.001(5) 0.008(4) 0.005(4)
C75 0.031(6) 0.031(6) 0.028(6) 0.011(5) -0.004(5) 0.005(4)
C76 0.022(5) 0.024(5) 0.030(6) 0.011(5) 0.008(4) 0.005(4)
C77 0.012(4) 0.022(5) 0.034(6) 0.009(5) 0.006(4) 0.003(4)
C78 0.019(5) 0.025(5) 0.031(6) 0.002(5) -0.007(4) 0.004(4)
C79 0.015(4) 0.012(4) 0.026(5) 0.006(4) 0.004(4) 0.003(3)
C80 0.018(5) 0.019(5) 0.021(5) 0.012(4) 0.007(4) 0.004(4)
C81 0.022(5) 0.029(5) 0.015(5) -0.001(4) 0.009(4) -0.004(4)
C82 0.010(4) 0.018(5) 0.019(5) 0.007(4) 0.000(4) 0.003(3)
C83 0.018(5) 0.023(5) 0.016(5) 0.001(4) -0.006(4) 0.008(4)
C84 0.019(5) 0.016(5) 0.024(5) 0.009(4) 0.006(4) 0.004(4)
C85 0.016(5) 0.018(5) 0.023(5) 0.003(4) 0.004(4) -0.002(4)
C86 0.018(5) 0.019(5) 0.023(5) -0.009(4) 0.011(4) -0.007(4)
C87 0.014(5) 0.031(5) 0.027(5) 0.001(4) 0.015(4) 0.007(4)
C88 0.021(5) 0.026(5) 0.025(5) -0.002(4) -0.004(4) -0.002(4)
C89 0.025(5) 0.032(6) 0.026(6) 0.008(5) 0.007(4) 0.006(4)
C90 0.008(4) 0.027(5) 0.019(5) 0.007(4) 0.001(4) 0.003(4)
C91 0.029(6) 0.076(8) 0.025(6) 0.000(6) 0.005(5) 0.014(6)
C92 0.038(6) 0.047(7) 0.033(6) 0.011(5) 0.006(5) 0.012(5)

loop_
_atom_type_symbol
_atom_type_description
_atom_type_scat_dispersion_real
_atom_type_scat_dispersion_imag
_atom_type_scat_source
C C 0.0033 0.0016 'International Tables Vol C Tables 4.2.6.8 and 6.1.1.4'
H H 0.0000 0.0000 'International Tables Vol C Tables 4.2.6.8 and 6.1.1.4'
N N 0.0061 0.0033 'International Tables Vol C Tables 4.2.6.8 and 6.1.1.4'
O O 0.0106 0.0060 'International Tables Vol C Tables 4.2.6.8 and 6.1.1.4'
P P 0.1023 0.0942 'International Tables Vol C Tables 4.2.6.8 and 6.1.1.4'
Cl Cl 0.1484 0.1585 'International Tables Vol C Tables 4.2.6.8 and 6.1.1.4'
Cu Cu 0.3201 1.2651 'International Tables Vol C Tables 4.2.6.8 and 6.1.1.4'

loop_
_geom_angle_atom_site_label_1
_geom_angle_atom_site_label_2
_geom_angle_atom_site_label_3
_geom_angle
_geom_angle_site_symmetry_1
_geom_angle_site_symmetry_3
_geom_angle_publ_flag
O2 Cu1 O6 94.6(2) . . ?
O2 Cu1 N2 173.3(3) . . ?
O6 Cu1 N2 91.5(3) . . ?
O2 Cu1 N1 93.8(3) . . ?
O6 Cu1 N1 161.4(3) . . ?
N2 Cu1 N1 79.6(3) . . ?
O2 Cu1 O29 88.4(3) . . ?
O6 Cu1 O29 105.8(3) . . ?
N2 Cu1 O29 92.6(3) . . ?
N1 Cu1 O29 91.0(3) . . ?
O1 Cu2 O5 97.3(3) . . ?
O1 Cu2 N4 163.7(3) . . ?
O5 Cu2 N4 90.4(3) . . ?
O1 Cu2 N3 91.0(3) . . ?
O5 Cu2 N3 167.1(3) . . ?
N4 Cu2 N3 79.2(3) . . ?
O1 Cu2 N14 98.4(3) . 2_556 ?
O5 Cu2 N14 96.2(3) . 2_556 ?
N4 Cu2 N14 95.0(3) . 2_556 ?
N3 Cu2 N14 92.4(3) . 2_556 ?
O3 Cu3 O4 98.9(2) . . ?
O3 Cu3 N5 90.8(3) . . ?
O4 Cu3 N5 166.5(3) . . ?
O3 Cu3 N6 160.1(3) . . ?
O4 Cu3 N6 88.7(3) . . ?
N5 Cu3 N6 79.2(3) . . ?
O3 Cu3 N13 101.2(2) . . ?
O4 Cu3 N13 93.8(3) . . ?
N5 Cu3 N13 93.5(3) . . ?
N6 Cu3 N13 96.6(3) . . ?
O7 Cu4 O10 94.0(2) . . ?
O7 Cu4 N7 90.8(3) . . ?
O10 Cu4 N7 172.0(3) . . ?
O7 Cu4 N8 162.2(3) . . ?
O10 Cu4 N8 93.9(3) . . ?
N7 Cu4 N8 79.8(3) . . ?
O7 Cu4 O30 105.4(2) . . ?
O10 Cu4 O30 91.3(2) . . ?
N7 Cu4 O30 93.5(2) . . ?
N8 Cu4 O30 90.3(2) . . ?
O12 Cu5 O8 98.0(2) . . ?
O12 Cu5 N9 164.3(3) . . ?
O8 Cu5 N9 89.9(3) . . ?
O12 Cu5 N10 90.8(3) . . ?
O8 Cu5 N10 166.2(3) . . ?
N9 Cu5 N10 79.2(3) . . ?
O12 Cu5 N15 99.7(3) . . ?
O8 Cu5 N15 94.9(3) . . ?
N9 Cu5 N15 93.0(3) . . ?
N10 Cu5 N15 94.1(3) . . ?
O9 Cu6 O11 101.2(2) . . ?
O9 Cu6 N11 166.6(3) . . ?
O11 Cu6 N11 89.2(3) . . ?
O9 Cu6 N12 88.2(3) . . ?
O11 Cu6 N12 157.5(3) . . ?
N11 Cu6 N12 79.0(3) . . ?
O9 Cu6 N16 93.5(2) . 2_667 ?
O11 Cu6 N16 104.2(2) . 2_667 ?
N11 Cu6 N16 92.1(3) . 2_667 ?
N12 Cu6 N16 95.4(3) . 2_667 ?
O15 Cl1 O16 110.3(4) . . ?
O15 Cl1 O14 110.2(4) . . ?
O16 Cl1 O14 109.5(4) . . ?
O15 Cl1 O13 108.8(4) . . ?
O16 Cl1 O13 109.4(4) . . ?
O14 Cl1 O13 108.6(4) . . ?
O17 Cl2 O18 112.4(6) . . ?
O17 Cl2 O19 110.0(5) . . ?
O18 Cl2 O19 109.3(5) . . ?
O17 Cl2 O20 108.6(5) . . ?
O18 Cl2 O20 107.4(5) . . ?
O19 Cl2 O20 109.1(4) . . ?
O22 Cl3 O24 110.0(5) . . ?
O22 Cl3 O23 109.7(5) . . ?
O24 Cl3 O23 110.7(5) . . ?
O22 Cl3 O21 108.4(4) . . ?
O24 Cl3 O21 109.1(4) . . ?
O23 Cl3 O21 108.9(4) . . ?
O28 Cl4 O25 110.7(8) . . ?
O28 Cl4 O26 109.3(10) . . ?
O25 Cl4 O26 109.4(9) . . ?
O28 Cl4 O27 106.1(5) . . ?
O25 Cl4 O27 111.6(9) . . ?
O26 Cl4 O27 109.7(10) . . ?
O28 Cl4 O26A 127.8(13) . . ?
O25 Cl4 O26A 99.5(16) . . ?
O26 Cl4 O26A 18.5(16) . . ?
O27 Cl4 O26A 100.5(11) . . ?
O28 Cl4 O25A 112.4(17) . . ?
O25 Cl4 O25A 12.1(17) . . ?
O26 Cl4 O25A 118(2) . . ?
O27 Cl4 O25A 100.1(11) . . ?
O26A Cl4 O25A 105.9(15) . . ?
O3 P1 O1 113.4(3) . . ?
O3 P1 O2 111.4(3) . . ?
O1 P1 O2 111.8(3) . . ?
O3 P1 C44 107.0(5) . . ?
O1 P1 C44 107.0(6) . . ?
O2 P1 C44 105.7(5) . . ?
O5 P2 O4 114.7(3) . . ?
O5 P2 O6 110.8(3) . . ?
O4 P2 O6 111.8(3) . . ?
O5 P2 C41 104.3(4) . . ?
O4 P2 C41 106.0(4) . . ?
O6 P2 C41 108.7(4) . . ?
O8 P3 O9 114.6(3) . . ?
O8 P3 O7 111.4(3) . . ?
O9 P3 O7 112.0(3) . . ?
O8 P3 C87 106.8(4) . . ?
O9 P3 C87 106.0(4) . . ?
O7 P3 C87 105.4(4) . . ?
O11 P4 O10 112.5(3) . . ?
O11 P4 O12 113.4(3) . . ?
O10 P4 O12 112.4(3) . . ?
O11 P4 C90 106.3(4) . . ?
O10 P4 C90 104.5(4) . . ?
O12 P4 C90 106.9(4) . . ?
P1 O1 Cu2 134.9(4) . . ?
P1 O2 Cu1 131.1(4) . . ?
P1 O3 Cu3 139.1(4) . . ?
P2 O4 Cu3 145.1(4) . . ?
P2 O5 Cu2 142.0(4) . . ?
P2 O6 Cu1 120.9(3) . . ?
P3 O7 Cu4 122.1(3) . . ?
P3 O8 Cu5 143.9(4) . . ?
P3 O9 Cu6 140.6(4) . . ?
P4 O10 Cu4 134.2(3) . . ?
P4 O11 Cu6 138.2(4) . . ?
P4 O12 Cu5 131.6(4) . . ?
C5 N1 C1 121.3(8) . . ?
C5 N1 Cu1 114.5(6) . . ?
C1 N1 Cu1 124.2(6) . . ?
C6 N2 C10 117.9(8) . . ?
C6 N2 Cu1 116.8(6) . . ?
C10 N2 Cu1 125.3(6) . . ?
C11 N3 C15 120.0(8) . . ?
C11 N3 Cu2 124.9(6) . . ?
C15 N3 Cu2 115.1(6) . . ?
C20 N4 C16 117.7(8) . . ?
C20 N4 Cu2 125.0(6) . . ?
C16 N4 Cu2 117.1(6) . . ?
C21 N5 C25 117.3(8) . . ?
C21 N5 Cu3 126.6(6) . . ?
C25 N5 Cu3 115.9(6) . . ?
C26 N6 C30 120.0(7) . . ?
C26 N6 Cu3 115.4(6) . . ?
C30 N6 Cu3 124.4(6) . . ?
C47 N7 C51 117.4(8) . . ?
C47 N7 Cu4 126.3(6) . . ?
C51 N7 Cu4 116.1(6) . . ?
C56 N8 C52 119.8(8) . . ?
C56 N8 Cu4 126.5(6) . . ?
C52 N8 Cu4 113.6(6) . . ?
C57 N9 C61 117.6(7) . . ?
C57 N9 Cu5 126.8(6) . . ?
C61 N9 Cu5 115.5(6) . . ?
C66 N10 C62 119.6(8) . . ?
C66 N10 Cu5 124.0(6) . . ?
C62 N10 Cu5 116.4(6) . . ?
C76 N11 C72 116.7(8) . . ?
C76 N11 Cu6 125.4(6) . . ?
C72 N11 Cu6 117.9(6) . . ?
C67 N12 C71 118.1(7) . . ?
C67 N12 Cu6 126.6(6) . . ?
C71 N12 Cu6 115.3(6) . . ?
C35 N13 C31 116.1(7) . . ?
C35 N13 Cu3 118.8(6) . . ?
C31 N13 Cu3 124.5(6) . . ?
C38 N14 C39 115.8(7) . . ?
C38 N14 Cu2 121.9(6) . 2_556 ?
C39 N14 Cu2 121.7(6) . 2_556 ?
C77 N15 C81 118.0(8) . . ?
C77 N15 Cu5 119.7(6) . . ?
C81 N15 Cu5 121.5(6) . . ?
C84 N16 C85 117.6(8) . . ?
C84 N16 Cu6 126.4(6) . 2_667 ?
C85 N16 Cu6 115.6(6) . 2_667 ?
N1 C1 C2 119.4(9) . . ?
C3 C2 C1 120.0(10) . . ?
C4 C3 C2 120.4(9) . . ?
C3 C4 C5 118.9(9) . . ?
N1 C5 C4 120.0(9) . . ?
N1 C5 C6 115.5(7) . . ?
C4 C5 C6 124.4(8) . . ?
N2 C6 C7 122.6(8) . . ?
N2 C6 C5 113.3(8) . . ?
C7 C6 C5 124.0(8) . . ?
C6 C7 C8 118.4(8) . . ?
C9 C8 C7 119.5(9) . . ?
C10 C9 C8 119.7(9) . . ?
C9 C10 N2 121.7(8) . . ?
N3 C11 C12 121.9(9) . . ?
C13 C12 C11 118.8(10) . . ?
C12 C13 C14 120.2(9) . . ?
C15 C14 C13 119.1(9) . . ?
N3 C15 C14 120.0(9) . . ?
N3 C15 C16 114.4(7) . . ?
C14 C15 C16 125.6(8) . . ?
N4 C16 C17 122.1(9) . . ?
N4 C16 C15 114.1(8) . . ?
C17 C16 C15 123.8(8) . . ?
C16 C17 C18 119.7(9) . . ?
C17 C18 C19 118.9(10) . . ?
C20 C19 C18 117.4(9) . . ?
N4 C20 C19 124.1(8) . . ?
N5 C21 C22 124.6(8) . . ?
C21 C22 C23 117.4(9) . . ?
C24 C23 C22 120.1(9) . . ?
C23 C24 C25 118.8(8) . . ?
N5 C25 C24 121.8(8) . . ?
N5 C25 C26 114.3(7) . . ?
C24 C25 C26 123.9(8) . . ?
N6 C26 C27 119.9(8) . . ?
N6 C26 C25 114.8(7) . . ?
C27 C26 C25 125.3(8) . . ?
C28 C27 C26 121.5(9) . . ?
C27 C28 C29 118.5(8) . . ?
C30 C29 C28 118.2(9) . . ?
N6 C30 C29 121.9(8) . . ?
N13 C31 C32 124.4(8) . . ?
C31 C32 C33 118.4(8) . . ?
C32 C33 C34 117.8(8) . . ?
C32 C33 C36 122.1(8) . . ?
C34 C33 C36 120.1(8) . . ?
C35 C34 C33 117.3(9) . . ?
N13 C35 C34 125.9(8) . . ?
C37 C36 C40 114.5(7) . . ?
C37 C36 C33 122.9(8) . . ?
C40 C36 C33 122.6(8) . . ?
C38 C37 C36 122.0(8) . . ?
N14 C38 C37 122.8(9) . . ?
N14 C39 C40 126.2(9) . . ?
C39 C40 C36 118.6(8) . . ?
C43 C41 C42 112.4(8) . . ?
C43 C41 P2 113.1(7) . . ?
C42 C41 P2 112.7(7) . . ?
C46 C44 C45 118.7(11) . . ?
C46 C44 P1 112.8(10) . . ?
C45 C44 P1 107.4(8) . . ?
N7 C47 C48 124.6(9) . . ?
C49 C48 C47 117.4(9) . . ?
C50 C49 C48 119.5(9) . . ?
C49 C50 C51 120.4(9) . . ?
N7 C51 C50 120.7(8) . . ?
N7 C51 C52 113.6(7) . . ?
C50 C51 C52 125.6(8) . . ?
N8 C52 C53 120.2(9) . . ?
N8 C52 C51 116.2(8) . . ?
C53 C52 C51 123.6(8) . . ?
C52 C53 C54 118.7(8) . . ?
C55 C54 C53 119.2(9) . . ?
C54 C55 C56 118.0(10) . . ?
N8 C56 C55 124.1(9) . . ?
N9 C57 C58 124.2(8) . . ?
C59 C58 C57 118.1(9) . . ?
C58 C59 C60 118.7(9) . . ?
C61 C60 C59 119.5(9) . . ?
N9 C61 C60 121.8(9) . . ?
N9 C61 C62 115.5(8) . . ?
C60 C61 C62 122.7(9) . . ?
N10 C62 C63 120.9(9) . . ?
N10 C62 C61 113.4(7) . . ?
C63 C62 C61 125.7(8) . . ?
C62 C63 C64 118.9(9) . . ?
C65 C64 C63 119.0(9) . . ?
C64 C65 C66 119.3(9) . . ?
N10 C66 C65 122.3(8) . . ?
N12 C67 C68 124.4(8) . . ?
C67 C68 C69 116.1(9) . . ?
C70 C69 C68 120.2(9) . . ?
C69 C70 C71 119.6(8) . . ?
N12 C71 C70 121.5(8) . . ?
N12 C71 C72 114.9(7) . . ?
C70 C71 C72 123.6(8) . . ?
N11 C72 C73 123.1(9) . . ?
N11 C72 C71 112.9(7) . . ?
C73 C72 C71 124.0(8) . . ?
C72 C73 C74 119.0(8) . . ?
C75 C74 C73 118.3(9) . . ?
C76 C75 C74 119.1(9) . . ?
N11 C76 C75 123.7(9) . . ?
N15 C77 C78 122.9(9) . . ?
C79 C78 C77 120.4(9) . . ?
C78 C79 C80 116.2(8) . . ?
C78 C79 C82 122.5(8) . . ?
C80 C79 C82 121.3(8) . . ?
C81 C80 C79 119.9(8) . . ?
N15 C81 C80 122.5(8) . . ?
C83 C82 C86 115.8(8) . . ?
C83 C82 C79 122.9(8) . . ?
C86 C82 C79 121.3(8) . . ?
C82 C83 C84 121.5(8) . . ?
N16 C84 C83 122.7(9) . . ?
N16 C85 C86 122.5(8) . . ?
C82 C86 C85 119.9(8) . . ?
C89 C87 C88 111.4(8) . . ?
C89 C87 P3 112.1(6) . . ?
C88 C87 P3 111.4(6) . . ?
C92 C90 C91 111.5(8) . . ?
C92 C90 P4 112.9(6) . . ?
C91 C90 P4 113.0(6) . . ?

loop_
_geom_bond_atom_site_label_1
_geom_bond_atom_site_label_2
_geom_bond_distance
_geom_bond_site_symmetry_2
_geom_bond_publ_flag
Cu1 O2 1.943(6) . ?
Cu1 O6 1.950(6) . ?
Cu1 N2 2.008(7) . ?
Cu1 N1 2.033(7) . ?
Cu1 O29 2.231(6) . ?
Cu2 O1 1.908(6) . ?
Cu2 O5 1.936(6) . ?
Cu2 N4 2.026(7) . ?
Cu2 N3 2.059(7) . ?
Cu2 N14 2.241(7) 2_556 ?
Cu3 O3 1.919(6) . ?
Cu3 O4 1.932(6) . ?
Cu3 N5 2.023(7) . ?
Cu3 N6 2.058(7) . ?
Cu3 N13 2.233(7) . ?
Cu4 O7 1.934(6) . ?
Cu4 O10 1.940(6) . ?
Cu4 N7 1.994(7) . ?
Cu4 N8 2.043(7) . ?
Cu4 O30 2.240(6) . ?
Cu5 O12 1.918(6) . ?
Cu5 O8 1.933(6) . ?
Cu5 N9 2.025(7) . ?
Cu5 N10 2.032(7) . ?
Cu5 N15 2.241(7) . ?
Cu6 O9 1.918(5) . ?
Cu6 O11 1.945(6) . ?
Cu6 N11 2.009(7) . ?
Cu6 N12 2.062(7) . ?
Cu6 N16 2.242(7) 2_667 ?
Cl1 O15 1.410(6) . ?
Cl1 O16 1.428(6) . ?
Cl1 O14 1.441(7) . ?
Cl1 O13 1.455(6) . ?
Cl2 O17 1.405(7) . ?
Cl2 O18 1.430(7) . ?
Cl2 O19 1.433(7) . ?
Cl2 O20 1.459(7) . ?
Cl3 O22 1.426(7) . ?
Cl3 O24 1.427(7) . ?
Cl3 O23 1.434(7) . ?
Cl3 O21 1.446(7) . ?
Cl4 O28 1.381(8) . ?
Cl4 O25 1.382(11) . ?
Cl4 O26 1.396(11) . ?
Cl4 O27 1.408(7) . ?
Cl4 O26A 1.465(14) . ?
Cl4 O25A 1.472(16) . ?
P1 O3 1.515(6) . ?
P1 O1 1.525(7) . ?
P1 O2 1.560(7) . ?
P1 C44 1.798(11) . ?
P2 O5 1.516(6) . ?
P2 O4 1.519(6) . ?
P2 O6 1.534(6) . ?
P2 C41 1.809(10) . ?
P3 O8 1.514(6) . ?
P3 O9 1.525(5) . ?
P3 O7 1.548(6) . ?
P3 C87 1.813(9) . ?
P4 O11 1.522(5) . ?
P4 O10 1.534(6) . ?
P4 O12 1.535(6) . ?
P4 C90 1.804(9) . ?
N1 C5 1.342(11) . ?
N1 C1 1.363(11) . ?
N2 C6 1.337(10) . ?
N2 C10 1.377(11) . ?
N3 C11 1.327(11) . ?
N3 C15 1.371(10) . ?
N4 C20 1.331(11) . ?
N4 C16 1.353(10) . ?
N5 C21 1.337(11) . ?
N5 C25 1.359(10) . ?
N6 C26 1.336(10) . ?
N6 C30 1.346(11) . ?
N7 C47 1.347(11) . ?
N7 C51 1.375(10) . ?
N8 C56 1.308(11) . ?
N8 C52 1.365(10) . ?
N9 C57 1.338(11) . ?
N9 C61 1.351(11) . ?
N10 C66 1.344(11) . ?
N10 C62 1.353(10) . ?
N11 C76 1.337(11) . ?
N11 C72 1.369(10) . ?
N12 C67 1.329(11) . ?
N12 C71 1.360(10) . ?
N13 C35 1.334(11) . ?
N13 C31 1.349(11) . ?
N14 C38 1.328(11) . ?
N14 C39 1.332(11) . ?
N14 Cu2 2.241(7) 2_556 ?
N15 C77 1.318(11) . ?
N15 C81 1.353(11) . ?
N16 C84 1.317(10) . ?
N16 C85 1.336(11) . ?
N16 Cu6 2.242(7) 2_667 ?
C1 C2 1.379(12) . ?
C2 C3 1.369(13) . ?
C3 C4 1.369(13) . ?
C4 C5 1.402(12) . ?
C5 C6 1.479(12) . ?
C6 C7 1.371(12) . ?
C7 C8 1.382(12) . ?
C8 C9 1.375(12) . ?
C9 C10 1.347(13) . ?
C11 C12 1.387(12) . ?
C12 C13 1.354(13) . ?
C13 C14 1.394(14) . ?
C14 C15 1.376(11) . ?
C15 C16 1.485(12) . ?
C16 C17 1.369(12) . ?
C17 C18 1.389(14) . ?
C18 C19 1.390(13) . ?
C19 C20 1.386(12) . ?
C21 C22 1.359(12) . ?
C22 C23 1.399(12) . ?
C23 C24 1.360(13) . ?
C24 C25 1.396(11) . ?
C25 C26 1.476(12) . ?
C26 C27 1.393(11) . ?
C27 C28 1.351(12) . ?
C28 C29 1.402(12) . ?
C29 C30 1.388(11) . ?
C31 C32 1.399(12) . ?
C32 C33 1.411(12) . ?
C33 C34 1.429(12) . ?
C33 C36 1.464(11) . ?
C34 C35 1.390(11) . ?
C36 C37 1.394(12) . ?
C36 C40 1.421(11) . ?
C37 C38 1.362(11) . ?
C39 C40 1.349(11) . ?
C41 C43 1.493(13) . ?
C41 C42 1.538(12) . ?
C44 C46 1.509(19) . ?
C44 C45 1.595(17) . ?
C47 C48 1.394(12) . ?
C48 C49 1.386(13) . ?
C49 C50 1.382(14) . ?
C50 C51 1.400(12) . ?
C51 C52 1.429(12) . ?
C52 C53 1.400(12) . ?
C53 C54 1.417(13) . ?
C54 C55 1.381(13) . ?
C55 C56 1.382(12) . ?
C57 C58 1.392(12) . ?
C58 C59 1.375(12) . ?
C59 C60 1.402(13) . ?
C60 C61 1.391(12) . ?
C61 C62 1.466(13) . ?
C62 C63 1.384(12) . ?
C63 C64 1.415(13) . ?
C64 C65 1.365(12) . ?
C65 C66 1.378(12) . ?
C67 C68 1.391(12) . ?
C68 C69 1.401(12) . ?
C69 C70 1.373(12) . ?
C70 C71 1.376(11) . ?
C71 C72 1.487(13) . ?
C72 C73 1.371(12) . ?
C73 C74 1.399(13) . ?
C74 C75 1.385(12) . ?
C75 C76 1.379(12) . ?
C77 C78 1.396(12) . ?
C78 C79 1.386(12) . ?
C79 C80 1.410(12) . ?
C79 C82 1.481(11) . ?
C80 C81 1.383(11) . ?
C82 C83 1.372(11) . ?
C82 C86 1.388(11) . ?
C83 C84 1.390(11) . ?
C85 C86 1.409(11) . ?
C87 C89 1.500(12) . ?
C87 C88 1.528(12) . ?
C90 C92 1.540(13) . ?
C90 C91 1.543(12) . ?
